data_4000989
loop_
_publ_author_name
'Goff, Richard J.'
'Keeble, Dean'
'Thomas, Pamela A.'
'Ritter, Clemens'
'Morrison, Finlay D.'
'Lightfoot, Philip'

_publ_section_title
;
 Leakage and Proton Conductivity in the Predicted Ferroelectric CsBiNb2O7
;
_journal_issue 7
_journal_name_full 'Chemistry of Materials'
_journal_page_first 1296
_journal_paper_doi 10.1021/cm8030895
_journal_volume 21
_journal_year 2009
_chemical_formula_sum 'Bi Cs Nb2 O7'
_chemical_formula_weight 639.69
_chemical_name_systematic ' ?'
_space_group_IT_number 26
_symmetry_cell_setting orthorhombic
_symmetry_space_group_name_Hall 'P -2 2a'
_symmetry_space_group_name_H-M 'P 21 a m'
_cell_angle_alpha 90.0
_cell_angle_beta 90.0
_cell_angle_gamma 90.0
_cell_formula_units_Z 2
_cell_length_a 5.55375(31)
_cell_length_b 5.49660(31)
_cell_length_c 11.5086(9)
_cell_volume 351.32(4)
_pd_block_id 2008-10-31T12:29|CSBINB2O7_phase1|Richar_Goff||
_pd_phase_name CsBiNb2O7
_cod_data_source_file cm8030895_si_004.cif
_cod_data_source_block CSBINB2O7_phase_1
_cod_depositor_comments
;
The following automatic conversions were performed:

'_geom_bond_publ_flag' value 'N' changed to 'n' according to
/home/saulius/struct/CIF-dictionaries/cif_core.dic dictionary named
'cif_core.dic' version 2.4.2 from 2011-04-26 (110
times).

'_geom_angle_publ_flag' value 'N' changed to 'n' according
to /home/saulius/struct/CIF-dictionaries/cif_core.dic dictionary
named 'cif_core.dic' version 2.4.2 from 2011-04-26 (839 times).

Automatic conversion script
Id: cif_fix_values 1715 2011-07-08 13:25:40Z adriana 
;
_cod_database_code 4000989

loop_
_symmetry_equiv_pos_site_id
_symmetry_equiv_pos_as_xyz
1 +x,+y,+z
2 +x+1/2,-y,-z
3 +x+1/2,-y,+z
4 +x,+y,-z

loop_
_atom_site_type_symbol
_atom_site_label
_atom_site_fract_x
_atom_site_fract_y
_atom_site_fract_z
_atom_site_occupancy
_atom_site_thermal_displace_type
_atom_site_U_iso_or_equiv
_atom_site_symmetry_multiplicity
Cs CS1 0.249(4) 0.261(4) 0.5 1.0 Uiso 0.0434(34) 2
Bi BI2 0.3041(14) 0.2751(25) 0.0 1.0 Uiso 0.0342(28) 2
Nb NB3 0.2456(16) 0.7566(15) 0.2078(4) 1.0 Uiso 0.0080(11) 4
O O4 0.2149(25) 0.7049(26) 0.0 1.0 Uiso 0.0301(12) 2
O O5 0.2421(20) 0.7749(25) 0.3548(6) 1.0 Uiso 0.0301(12) 4
O O6 0.0017(27) 0.0171(24) 0.1612(8) 1.0 Uiso 0.0301(12) 4
O O7 0.4483(17) 0.4648(20) 0.1931(9) 1.0 Uiso 0.0301(12) 4

loop_
_atom_type_symbol
_atom_type_number_in_cell
Cs 2.0
Bi 2.0
Nb 4.0
O 14.0

loop_
_geom_angle_atom_site_label_1
_geom_angle_atom_site_label_2
_geom_angle_atom_site_label_3
_geom_angle
_geom_angle_site_symmetry_1
_geom_angle_site_symmetry_3
_geom_angle_publ_flag
CS1 CS1 CS1 89.35(5) 2_456 2_466 n
CS1 CS1 CS1 88.1(10) 2_456 2_556 n
CS1 CS1 CS1 177.4(10) 2_456 2_566 n
CS1 CS1 O5 51.8(6) 2_456 1_545 n
CS1 CS1 O5 127.6(5) 2_456 1_555 n
CS1 CS1 O5 50.20(23) 2_456 2_466 n
CS1 CS1 O5 123.2(8) 2_456 2_566 n
CS1 CS1 O5 50.20(23) 2_456 3_465 n
CS1 CS1 O5 123.2(8) 2_456 3_565 n
CS1 CS1 O5 51.8(6) 2_456 4_546 n
CS1 CS1 O5 127.6(5) 2_456 4_556 n
CS1 CS1 O7 114.02(35) 2_456 1_555 n
CS1 CS1 O7 114.02(35) 2_456 4_556 n
CS1 CS1 CS1 177.4(10) 2_466 2_556 n
CS1 CS1 CS1 93.2(11) 2_466 2_566 n
CS1 CS1 O5 125.0(5) 2_466 1_545 n
CS1 CS1 O5 53.2(7) 2_466 1_555 n
CS1 CS1 O5 54.40(26) 2_466 2_466 n
CS1 CS1 O5 131.4(8) 2_466 2_566 n
CS1 CS1 O5 54.40(26) 2_466 3_465 n
CS1 CS1 O5 131.4(8) 2_466 3_565 n
CS1 CS1 O5 125.0(5) 2_466 4_546 n
CS1 CS1 O5 53.2(7) 2_466 4_556 n
CS1 CS1 O7 90.5(6) 2_466 1_555 n
CS1 CS1 O7 90.5(6) 2_466 4_556 n
CS1 CS1 CS1 89.35(5) 2_556 2_566 n
CS1 CS1 O5 53.0(7) 2_556 1_545 n
CS1 CS1 O5 128.8(5) 2_556 1_555 n
CS1 CS1 O5 123.6(8) 2_556 2_466 n
CS1 CS1 O5 50.45(24) 2_556 2_566 n
CS1 CS1 O5 123.6(8) 2_556 3_465 n
CS1 CS1 O5 50.45(24) 2_556 3_565 n
CS1 CS1 O5 53.0(7) 2_556 4_546 n
CS1 CS1 O5 128.8(5) 2_556 4_556 n
CS1 CS1 O7 90.51(30) 2_556 1_555 n
CS1 CS1 O7 90.51(30) 2_556 4_556 n
CS1 CS1 O5 126.2(5) 2_566 1_545 n
CS1 CS1 O5 54.4(6) 2_566 1_555 n
CS1 CS1 O5 131.7(8) 2_566 2_466 n
CS1 CS1 O5 54.78(25) 2_566 2_566 n
CS1 CS1 O5 131.7(8) 2_566 3_465 n
CS1 CS1 O5 54.78(25) 2_566 3_565 n
CS1 CS1 O5 126.2(5) 2_566 4_546 n
CS1 CS1 O5 54.4(6) 2_566 4_556 n
CS1 CS1 O7 66.0(4) 2_566 1_555 n
CS1 CS1 O7 66.0(4) 2_566 4_556 n
O5 CS1 O5 117.35(21) 1_545 1_555 n
O5 CS1 O5 102.0(7) 1_545 2_466 n
O5 CS1 O5 103.5(7) 1_545 2_566 n
O5 CS1 O5 70.6(4) 1_545 3_465 n
O5 CS1 O5 71.5(5) 1_545 3_565 n
O5 CS1 O5 64.0(6) 1_545 4_546 n
O5 CS1 O5 178.1(8) 1_545 4_556 n
O5 CS1 O7 76.38(28) 1_545 1_555 n
O5 CS1 O7 137.1(7) 1_545 4_556 n
O5 CS1 O5 107.6(8) 1_555 2_466 n
O5 CS1 O5 109.1(7) 1_555 2_566 n
O5 CS1 O5 77.5(5) 1_555 3_465 n
O5 CS1 O5 78.4(5) 1_555 3_565 n
O5 CS1 O5 178.1(8) 1_555 4_546 n
O5 CS1 O5 61.2(6) 1_555 4_556 n
O5 CS1 O7 44.69(28) 1_555 1_555 n
O5 CS1 O7 102.7(6) 1_555 4_556 n
O5 CS1 O5 117.56(22) 2_466 2_566 n
O5 CS1 O5 61.3(5) 2_466 3_465 n
O5 CS1 O5 172.9(9) 2_466 3_565 n
O5 CS1 O5 70.6(4) 2_466 4_546 n
O5 CS1 O5 77.5(5) 2_466 4_556 n
O5 CS1 O7 136.8(7) 2_466 1_555 n
O5 CS1 O7 78.34(25) 2_466 4_556 n
O5 CS1 O5 172.9(9) 2_566 3_465 n
O5 CS1 O5 62.6(5) 2_566 3_565 n
O5 CS1 O5 71.5(5) 2_566 4_546 n
O5 CS1 O5 78.4(5) 2_566 4_556 n
O5 CS1 O7 104.4(6) 2_566 1_555 n
O5 CS1 O7 45.50(28) 2_566 4_556 n
O5 CS1 O5 117.56(22) 3_465 3_565 n
O5 CS1 O5 102.0(7) 3_465 4_546 n
O5 CS1 O5 107.6(8) 3_465 4_556 n
O5 CS1 O7 78.34(25) 3_465 1_555 n
O5 CS1 O7 136.8(7) 3_465 4_556 n
O5 CS1 O5 103.5(7) 3_565 4_546 n
O5 CS1 O5 109.1(7) 3_565 4_556 n
O5 CS1 O7 45.50(28) 3_565 1_555 n
O5 CS1 O7 104.4(6) 3_565 4_556 n
O5 CS1 O5 117.35(21) 4_546 4_556 n
O5 CS1 O7 137.1(7) 4_546 1_555 n
O5 CS1 O7 76.38(28) 4_546 4_556 n
O5 CS1 O7 102.7(6) 4_556 1_555 n
O5 CS1 O7 44.69(28) 4_556 4_556 n
O7 CS1 O7 132.0(7) 1_555 4_556 n
BI2 BI2 BI2 96.6(6) 2_465 2_565 n
BI2 BI2 NB3 116.27(19) 2_465 1_545 n
BI2 BI2 NB3 56.01(29) 2_465 1_555 n
BI2 BI2 NB3 55.85(12) 2_465 2_465 n
BI2 BI2 NB3 124.6(4) 2_465 2_565 n
BI2 BI2 NB3 55.85(12) 2_465 3_465 n
BI2 BI2 NB3 124.6(4) 2_465 3_565 n
BI2 BI2 NB3 116.27(19) 2_465 4_545 n
BI2 BI2 NB3 56.01(29) 2_465 4_555 n
BI2 BI2 O4 122.7(4) 2_465 1_545 n
BI2 BI2 O4 36.5(5) 2_465 1_555 n
BI2 BI2 O4 39.75(26) 2_465 2_465 n
BI2 BI2 O4 135.6(8) 2_465 2_565 n
BI2 BI2 O6 83.79(33) 2_465 1_555 n
BI2 BI2 O6 134.62(33) 2_465 2_555 n
BI2 BI2 O6 134.62(33) 2_465 3_555 n
BI2 BI2 O6 83.79(33) 2_465 4_555 n
BI2 BI2 O7 87.9(5) 2_465 1_555 n
BI2 BI2 O7 42.66(20) 2_465 2_465 n
BI2 BI2 O7 42.66(20) 2_465 3_465 n
BI2 BI2 O7 87.9(5) 2_465 4_555 n
BI2 BI2 NB3 124.91(19) 2_565 1_545 n
BI2 BI2 NB3 64.93(33) 2_565 1_555 n
BI2 BI2 NB3 128.3(4) 2_565 2_465 n
BI2 BI2 NB3 59.98(14) 2_565 2_565 n
BI2 BI2 NB3 128.3(4) 2_565 3_465 n
BI2 BI2 NB3 59.98(14) 2_565 3_565 n
BI2 BI2 NB3 124.91(19) 2_565 4_545 n
BI2 BI2 NB3 64.93(33) 2_565 4_555 n
BI2 BI2 O4 140.7(5) 2_565 1_545 n
BI2 BI2 O4 60.2(5) 2_565 1_555 n
BI2 BI2 O4 136.4(6) 2_565 2_465 n
BI2 BI2 O4 38.9(4) 2_565 2_565 n
BI2 BI2 O6 139.82(26) 2_565 1_555 n
BI2 BI2 O6 95.3(4) 2_565 2_555 n
BI2 BI2 O6 95.3(4) 2_565 3_555 n
BI2 BI2 O6 139.82(26) 2_565 4_555 n
BI2 BI2 O7 59.98(32) 2_565 1_555 n
BI2 BI2 O7 99.2(5) 2_565 2_465 n
BI2 BI2 O7 99.2(5) 2_565 3_465 n
BI2 BI2 O7 59.98(32) 2_565 4_555 n
NB3 BI2 NB3 97.37(12) 1_545 1_555 n
NB3 BI2 NB3 106.74(28) 1_545 2_465 n
NB3 BI2 NB3 118.0(4) 1_545 2_565 n
NB3 BI2 NB3 60.44(19) 1_545 3_465 n
NB3 BI2 NB3 64.97(20) 1_545 3_565 n
NB3 BI2 NB3 79.64(34) 1_545 4_545 n
NB3 BI2 NB3 169.60(30) 1_545 4_555 n
NB3 BI2 O4 39.89(17) 1_545 1_545 n
NB3 BI2 O4 136.81(24) 1_545 1_555 n
NB3 BI2 O4 86.49(30) 1_545 2_465 n
NB3 BI2 O4 97.1(4) 1_545 2_565 n
NB3 BI2 O6 32.9(4) 1_545 1_555 n
NB3 BI2 O6 91.2(5) 1_545 2_555 n
NB3 BI2 O6 30.4(4) 1_545 3_555 n
NB3 BI2 O6 89.2(4) 1_545 4_555 n
NB3 BI2 O7 77.53(28) 1_545 1_555 n
NB3 BI2 O7 135.23(33) 1_545 2_465 n
NB3 BI2 O7 81.22(24) 1_545 3_465 n
NB3 BI2 O7 152.4(5) 1_545 4_555 n
NB3 BI2 NB3 111.62(29) 1_555 2_465 n
NB3 BI2 NB3 124.60(35) 1_555 2_565 n
NB3 BI2 NB3 63.50(21) 1_555 3_465 n
NB3 BI2 NB3 68.69(20) 1_555 3_565 n
NB3 BI2 NB3 169.60(30) 1_555 4_545 n
NB3 BI2 NB3 83.8(4) 1_555 4_555 n
NB3 BI2 O4 135.70(20) 1_555 1_545 n
NB3 BI2 O4 42.12(18) 1_555 1_555 n
NB3 BI2 O4 83.37(29) 1_555 2_465 n
NB3 BI2 O4 93.1(4) 1_555 2_565 n
NB3 BI2 O6 83.15(28) 1_555 1_555 n
NB3 BI2 O6 159.9(5) 1_555 2_555 n
NB3 BI2 O6 91.02(29) 1_555 3_555 n
NB3 BI2 O6 137.9(4) 1_555 4_555 n
NB3 BI2 O7 32.33(30) 1_555 1_555 n
NB3 BI2 O7 94.3(4) 1_555 2_465 n
NB3 BI2 O7 34.50(25) 1_555 3_465 n
NB3 BI2 O7 107.7(5) 1_555 4_555 n
NB3 BI2 NB3 97.93(12) 2_465 2_565 n
NB3 BI2 NB3 75.19(19) 2_465 3_465 n
NB3 BI2 NB3 171.41(34) 2_465 3_565 n
NB3 BI2 NB3 60.44(19) 2_465 4_545 n
NB3 BI2 NB3 63.50(21) 2_465 4_555 n
NB3 BI2 O4 80.37(30) 2_465 1_545 n
NB3 BI2 O4 83.2(4) 2_465 1_555 n
NB3 BI2 O4 37.89(10) 2_465 2_465 n
NB3 BI2 O4 142.40(9) 2_465 2_565 n
NB3 BI2 O6 84.82(33) 2_465 1_555 n
NB3 BI2 O6 82.8(4) 2_465 2_555 n
NB3 BI2 O6 135.8(5) 2_465 3_555 n
NB3 BI2 O6 28.68(33) 2_465 4_555 n
NB3 BI2 O7 142.0(4) 2_465 1_555 n
NB3 BI2 O7 30.07(23) 2_465 2_465 n
NB3 BI2 O7 87.50(26) 2_465 3_465 n
NB3 BI2 O7 74.83(28) 2_465 4_555 n
NB3 BI2 NB3 171.41(34) 2_565 3_465 n
NB3 BI2 NB3 88.42(27) 2_565 3_565 n
NB3 BI2 NB3 64.97(20) 2_565 4_545 n
NB3 BI2 NB3 68.69(20) 2_565 4_555 n
NB3 BI2 O4 93.5(4) 2_565 1_545 n
NB3 BI2 O4 101.3(4) 2_565 1_555 n
NB3 BI2 O4 135.75(14) 2_565 2_465 n
NB3 BI2 O4 44.63(14) 2_565 2_565 n
NB3 BI2 O6 147.4(6) 2_565 1_555 n
NB3 BI2 O6 36.5(4) 2_565 2_555 n
NB3 BI2 O6 99.1(4) 2_565 3_555 n
NB3 BI2 O6 86.72(32) 2_565 4_555 n
NB3 BI2 O7 113.5(4) 2_565 1_555 n
NB3 BI2 O7 88.89(23) 2_565 2_465 n
NB3 BI2 O7 156.9(5) 2_565 3_465 n
NB3 BI2 O7 36.74(31) 2_565 4_555 n
NB3 BI2 NB3 97.93(12) 3_465 3_565 n
NB3 BI2 NB3 106.74(28) 3_465 4_545 n
NB3 BI2 NB3 111.62(29) 3_465 4_555 n
NB3 BI2 O4 80.37(30) 3_465 1_545 n
NB3 BI2 O4 83.2(4) 3_465 1_555 n
NB3 BI2 O4 37.89(10) 3_465 2_465 n
NB3 BI2 O4 142.40(9) 3_465 2_565 n
NB3 BI2 O6 28.68(33) 3_465 1_555 n
NB3 BI2 O6 135.8(5) 3_465 2_555 n
NB3 BI2 O6 82.8(4) 3_465 3_555 n
NB3 BI2 O6 84.82(33) 3_465 4_555 n
NB3 BI2 O7 74.83(28) 3_465 1_555 n
NB3 BI2 O7 87.50(26) 3_465 2_465 n
NB3 BI2 O7 30.07(23) 3_465 3_465 n
NB3 BI2 O7 142.0(4) 3_465 4_555 n
NB3 BI2 NB3 118.0(4) 3_565 4_545 n
NB3 BI2 NB3 124.60(35) 3_565 4_555 n
NB3 BI2 O4 93.5(4) 3_565 1_545 n
NB3 BI2 O4 101.3(4) 3_565 1_555 n
NB3 BI2 O4 135.75(14) 3_565 2_465 n
NB3 BI2 O4 44.63(14) 3_565 2_565 n
NB3 BI2 O6 86.72(32) 3_565 1_555 n
NB3 BI2 O6 99.1(4) 3_565 2_555 n
NB3 BI2 O6 36.5(4) 3_565 3_555 n
NB3 BI2 O6 147.4(6) 3_565 4_555 n
NB3 BI2 O7 36.74(31) 3_565 1_555 n
NB3 BI2 O7 156.9(5) 3_565 2_465 n
NB3 BI2 O7 88.89(23) 3_565 3_465 n
NB3 BI2 O7 113.5(4) 3_565 4_555 n
NB3 BI2 NB3 97.37(12) 4_545 4_555 n
NB3 BI2 O4 39.89(17) 4_545 1_545 n
NB3 BI2 O4 136.81(24) 4_545 1_555 n
NB3 BI2 O4 86.49(30) 4_545 2_465 n
NB3 BI2 O4 97.1(4) 4_545 2_565 n
NB3 BI2 O6 89.2(4) 4_545 1_555 n
NB3 BI2 O6 30.4(4) 4_545 2_555 n
NB3 BI2 O6 91.2(5) 4_545 3_555 n
NB3 BI2 O6 32.9(4) 4_545 4_555 n
NB3 BI2 O7 152.4(5) 4_545 1_555 n
NB3 BI2 O7 81.22(24) 4_545 2_465 n
NB3 BI2 O7 135.23(33) 4_545 3_465 n
NB3 BI2 O7 77.53(28) 4_545 4_555 n
NB3 BI2 O4 135.70(20) 4_555 1_545 n
NB3 BI2 O4 42.12(18) 4_555 1_555 n
NB3 BI2 O4 83.37(29) 4_555 2_465 n
NB3 BI2 O4 93.1(4) 4_555 2_565 n
NB3 BI2 O6 137.9(4) 4_555 1_555 n
NB3 BI2 O6 91.02(29) 4_555 2_555 n
NB3 BI2 O6 159.9(5) 4_555 3_555 n
NB3 BI2 O6 83.15(28) 4_555 4_555 n
NB3 BI2 O7 107.7(5) 4_555 1_555 n
NB3 BI2 O7 34.50(25) 4_555 2_465 n
NB3 BI2 O7 94.3(4) 4_555 3_465 n
NB3 BI2 O7 32.33(30) 4_555 4_555 n
O4 BI2 O4 159.2(7) 1_545 1_555 n
O4 BI2 O4 83.0(5) 1_545 2_465 n
O4 BI2 O4 101.7(6) 1_545 2_565 n
O4 BI2 O6 54.7(4) 1_545 1_555 n
O4 BI2 O6 58.2(4) 1_545 2_555 n
O4 BI2 O6 58.2(4) 1_545 3_555 n
O4 BI2 O6 54.7(4) 1_545 4_555 n
O4 BI2 O7 116.6(4) 1_545 1_555 n
O4 BI2 O7 109.5(4) 1_545 2_465 n
O4 BI2 O7 109.5(4) 1_545 3_465 n
O4 BI2 O7 116.6(4) 1_545 4_555 n
O4 BI2 O4 76.2(6) 1_555 2_465 n
O4 BI2 O4 99.1(6) 1_555 2_565 n
O4 BI2 O6 111.3(5) 1_555 1_555 n
O4 BI2 O6 132.0(4) 1_555 2_555 n
O4 BI2 O6 132.0(4) 1_555 3_555 n
O4 BI2 O6 111.3(5) 1_555 4_555 n
O4 BI2 O7 70.6(4) 1_555 1_555 n
O4 BI2 O7 56.84(35) 1_555 2_465 n
O4 BI2 O7 56.84(35) 1_555 3_465 n
O4 BI2 O7 70.6(4) 1_555 4_555 n
O4 BI2 O4 175.3(9) 2_465 2_565 n
O4 BI2 O6 55.5(4) 2_465 1_555 n
O4 BI2 O6 115.4(5) 2_465 2_555 n
O4 BI2 O6 115.4(5) 2_465 3_555 n
O4 BI2 O6 55.5(4) 2_465 4_555 n
O4 BI2 O7 107.2(4) 2_465 1_555 n
O4 BI2 O7 52.18(26) 2_465 2_465 n
O4 BI2 O7 52.18(26) 2_465 3_465 n
O4 BI2 O7 107.2(4) 2_465 4_555 n
O4 BI2 O6 127.4(5) 2_565 1_555 n
O4 BI2 O6 67.7(5) 2_565 2_555 n
O4 BI2 O6 67.7(5) 2_565 3_555 n
O4 BI2 O6 127.4(5) 2_565 4_555 n
O4 BI2 O7 70.8(4) 2_565 1_555 n
O4 BI2 O7 125.3(4) 2_565 2_465 n
O4 BI2 O7 125.3(4) 2_565 3_465 n
O4 BI2 O7 70.8(4) 2_565 4_555 n
O6 BI2 O6 112.9(5) 1_555 2_555 n
O6 BI2 O6 59.92(25) 1_555 3_555 n
O6 BI2 O6 80.3(5) 1_555 4_555 n
O6 BI2 O7 79.94(27) 1_555 1_555 n
O6 BI2 O7 107.4(5) 1_555 2_465 n
O6 BI2 O7 55.2(4) 1_555 3_465 n
O6 BI2 O7 159.3(5) 1_555 4_555 n
O6 BI2 O6 87.3(7) 2_555 3_555 n
O6 BI2 O6 59.92(25) 2_555 4_555 n
O6 BI2 O7 135.1(6) 2_555 1_555 n
O6 BI2 O7 92.22(29) 2_555 2_465 n
O6 BI2 O7 165.5(6) 2_555 3_465 n
O6 BI2 O7 61.4(4) 2_555 4_555 n
O6 BI2 O6 112.9(5) 3_555 4_555 n
O6 BI2 O7 61.4(4) 3_555 1_555 n
O6 BI2 O7 165.5(6) 3_555 2_465 n
O6 BI2 O7 92.22(29) 3_555 3_465 n
O6 BI2 O7 135.1(6) 3_555 4_555 n
O6 BI2 O7 159.3(5) 4_555 1_555 n
O6 BI2 O7 55.2(4) 4_555 2_465 n
O6 BI2 O7 107.4(5) 4_555 3_465 n
O6 BI2 O7 79.94(27) 4_555 4_555 n
O7 BI2 O7 126.2(5) 1_555 2_465 n
O7 BI2 O7 55.33(22) 1_555 3_465 n
O7 BI2 O7 118.8(6) 1_555 4_555 n
O7 BI2 O7 84.7(4) 2_465 3_465 n
O7 BI2 O7 55.33(22) 2_465 4_555 n
O7 BI2 O7 126.2(5) 3_465 4_555 n
BI2 NB3 BI2 97.37(12) 1_555 1_565 n
BI2 NB3 BI2 64.00(26) 1_555 2_465 n
BI2 NB3 BI2 59.21(27) 1_555 2_565 n
BI2 NB3 NB3 62.42(23) 1_555 3_465 n
BI2 NB3 NB3 125.31(16) 1_555 3_475 n
BI2 NB3 NB3 53.84(20) 1_555 3_565 n
BI2 NB3 NB3 116.58(17) 1_555 3_575 n
BI2 NB3 O4 42.1(4) 1_555 1_555 n
BI2 NB3 O5 135.4(6) 1_555 1_555 n
BI2 NB3 O6 113.7(4) 1_555 1_565 n
BI2 NB3 O6 102.7(5) 1_555 3_565 n
BI2 NB3 O7 44.60(33) 1_555 1_555 n
BI2 NB3 O7 65.2(4) 1_555 3_465 n
BI2 NB3 BI2 69.78(28) 1_565 2_465 n
BI2 NB3 BI2 64.82(29) 1_565 2_565 n
BI2 NB3 NB3 127.21(15) 1_565 3_465 n
BI2 NB3 NB3 62.16(24) 1_565 3_475 n
BI2 NB3 NB3 118.87(17) 1_565 3_565 n
BI2 NB3 NB3 53.69(20) 1_565 3_575 n
BI2 NB3 O4 57.4(4) 1_565 1_555 n
BI2 NB3 O5 126.5(6) 1_565 1_555 n
BI2 NB3 O6 49.8(5) 1_565 1_565 n
BI2 NB3 O6 43.8(4) 1_565 3_565 n
BI2 NB3 O7 121.1(4) 1_565 1_555 n
BI2 NB3 O7 117.9(4) 1_565 3_465 n
BI2 NB3 BI2 97.93(12) 2_465 2_565 n
BI2 NB3 NB3 57.47(20) 2_465 3_465 n
BI2 NB3 NB3 61.34(20) 2_465 3_475 n
BI2 NB3 NB3 117.74(28) 2_465 3_565 n
BI2 NB3 NB3 123.37(28) 2_465 3_575 n
BI2 NB3 O4 41.7(4) 2_465 1_555 n
BI2 NB3 O5 133.7(6) 2_465 1_555 n
BI2 NB3 O6 51.6(4) 2_465 1_565 n
BI2 NB3 O6 111.0(4) 2_465 3_565 n
BI2 NB3 O7 107.9(4) 2_465 1_555 n
BI2 NB3 O7 48.61(34) 2_465 3_465 n
BI2 NB3 NB3 121.56(27) 2_565 3_465 n
BI2 NB3 NB3 126.90(26) 2_565 3_475 n
BI2 NB3 NB3 54.08(17) 2_565 3_565 n
BI2 NB3 NB3 57.40(18) 2_565 3_575 n
BI2 NB3 O4 56.4(4) 2_565 1_555 n
BI2 NB3 O5 128.4(5) 2_565 1_555 n
BI2 NB3 O6 113.3(5) 2_565 1_565 n
BI2 NB3 O6 44.6(5) 2_565 3_565 n
BI2 NB3 O7 57.2(4) 2_565 1_555 n
BI2 NB3 O7 123.9(4) 2_565 3_465 n
NB3 NB3 NB3 89.388(10) 3_465 3_475 n
NB3 NB3 NB3 89.11(33) 3_465 3_565 n
NB3 NB3 NB3 178.49(34) 3_465 3_575 n
NB3 NB3 O4 82.3(4) 3_465 1_555 n
NB3 NB3 O5 92.0(5) 3_465 1_555 n
NB3 NB3 O6 92.0(5) 3_465 1_565 n
NB3 NB3 O6 163.6(4) 3_465 3_565 n
NB3 NB3 O7 79.7(4) 3_465 1_555 n
NB3 NB3 O7 10.21(30) 3_465 3_465 n
NB3 NB3 NB3 178.49(34) 3_475 3_565 n
NB3 NB3 NB3 92.12(35) 3_475 3_575 n
NB3 NB3 O4 91.8(4) 3_475 1_555 n
NB3 NB3 O5 87.2(6) 3_475 1_555 n
NB3 NB3 O6 15.5(4) 3_475 1_565 n
NB3 NB3 O6 94.7(6) 3_475 3_565 n
NB3 NB3 O7 167.9(4) 3_475 1_555 n
NB3 NB3 O7 80.36(31) 3_475 3_465 n
NB3 NB3 NB3 89.388(10) 3_565 3_575 n
NB3 NB3 O4 88.0(4) 3_565 1_555 n
NB3 NB3 O5 92.9(6) 3_565 1_555 n
NB3 NB3 O6 164.72(34) 3_565 1_565 n
NB3 NB3 O6 86.8(5) 3_565 3_565 n
NB3 NB3 O7 10.70(33) 3_565 1_555 n
NB3 NB3 O7 98.1(5) 3_565 3_465 n
NB3 NB3 O4 97.6(4) 3_575 1_555 n
NB3 NB3 O5 88.1(5) 3_575 1_555 n
NB3 NB3 O6 89.5(6) 3_575 1_565 n
NB3 NB3 O6 16.1(4) 3_575 3_565 n
NB3 NB3 O7 98.8(4) 3_575 1_555 n
NB3 NB3 O7 171.1(4) 3_575 3_465 n
O4 NB3 O5 174.2(8) 1_555 1_555 n
O4 NB3 O6 77.0(5) 1_555 1_565 n
O4 NB3 O6 81.7(5) 1_555 3_565 n
O4 NB3 O7 81.9(5) 1_555 1_555 n
O4 NB3 O7 78.0(5) 1_555 3_465 n
O5 NB3 O6 102.3(7) 1_555 1_565 n
O5 NB3 O6 104.1(6) 1_555 3_565 n
O5 NB3 O7 98.1(7) 1_555 1_555 n
O5 NB3 O7 96.2(6) 1_555 3_465 n
O6 NB3 O6 87.96(34) 1_565 3_565 n
O6 NB3 O7 158.2(5) 1_565 1_555 n
O6 NB3 O7 82.0(7) 1_565 3_465 n
O6 NB3 O7 94.5(7) 3_565 1_555 n
O6 NB3 O7 158.9(5) 3_565 3_465 n
O7 NB3 O7 88.27(35) 1_555 3_465 n
BI2 O4 BI2 159.2(7) 1_555 1_565 n
BI2 O4 BI2 104.6(7) 1_555 2_465 n
BI2 O4 BI2 80.1(5) 1_555 2_565 n
BI2 O4 NB3 95.8(4) 1_555 1_555 n
BI2 O4 NB3 95.8(4) 1_555 4_555 n
BI2 O4 O4 62.8(6) 1_555 2_465 n
BI2 O4 O4 39.1(5) 1_555 2_565 n
BI2 O4 O6 133.6(4) 1_555 1_565 n
BI2 O4 O6 113.9(5) 1_555 2_565 n
BI2 O4 O6 113.9(5) 1_555 3_565 n
BI2 O4 O6 133.6(4) 1_555 4_565 n
BI2 O4 O7 57.41(33) 1_555 1_555 n
BI2 O4 O7 77.6(4) 1_555 2_465 n
BI2 O4 O7 77.6(4) 1_555 3_465 n
BI2 O4 O7 57.41(33) 1_555 4_555 n
BI2 O4 BI2 96.2(6) 1_565 2_465 n
BI2 O4 BI2 79.1(5) 1_565 2_565 n
BI2 O4 NB3 82.7(4) 1_565 1_555 n
BI2 O4 NB3 82.7(4) 1_565 4_555 n
BI2 O4 O4 138.0(5) 1_565 2_465 n
BI2 O4 O4 120.1(4) 1_565 2_565 n
BI2 O4 O6 57.2(4) 1_565 1_565 n
BI2 O4 O6 52.43(34) 1_565 2_565 n
BI2 O4 O6 52.43(34) 1_565 3_565 n
BI2 O4 O6 57.2(4) 1_565 4_565 n
BI2 O4 O7 112.4(4) 1_565 1_555 n
BI2 O4 O7 114.0(4) 1_565 2_465 n
BI2 O4 O7 114.0(4) 1_565 3_465 n
BI2 O4 O7 112.4(4) 1_565 4_555 n
BI2 O4 BI2 175.3(9) 2_465 2_565 n
BI2 O4 NB3 93.7(4) 2_465 1_555 n
BI2 O4 NB3 93.7(4) 2_465 4_555 n
BI2 O4 O4 41.81(34) 2_465 2_465 n
BI2 O4 O4 143.7(8) 2_465 2_565 n
BI2 O4 O6 63.0(5) 2_465 1_565 n
BI2 O4 O6 121.8(6) 2_465 2_565 n
BI2 O4 O6 121.8(6) 2_465 3_565 n
BI2 O4 O6 63.0(5) 2_465 4_565 n
BI2 O4 O7 118.0(5) 2_465 1_555 n
BI2 O4 O7 59.5(4) 2_465 2_465 n
BI2 O4 O7 59.5(4) 2_465 3_465 n
BI2 O4 O7 118.0(5) 2_465 4_555 n
BI2 O4 NB3 85.7(4) 2_565 1_555 n
BI2 O4 NB3 85.7(4) 2_565 4_555 n
BI2 O4 O4 142.9(7) 2_565 2_465 n
BI2 O4 O4 40.97(25) 2_565 2_565 n
BI2 O4 O6 113.8(5) 2_565 1_565 n
BI2 O4 O6 55.3(4) 2_565 2_565 n
BI2 O4 O6 55.3(4) 2_565 3_565 n
BI2 O4 O6 113.8(5) 2_565 4_565 n
BI2 O4 O7 64.4(4) 2_565 1_555 n
BI2 O4 O7 122.3(4) 2_565 2_465 n
BI2 O4 O7 122.3(4) 2_565 3_465 n
BI2 O4 O7 64.4(4) 2_565 4_555 n
NB3 O4 NB3 164.2(8) 1_555 4_555 n
NB3 O4 O4 97.4(4) 1_555 2_465 n
NB3 O4 O4 91.1(4) 1_555 2_565 n
NB3 O4 O6 45.5(4) 1_555 1_565 n
NB3 O4 O6 122.4(6) 1_555 2_565 n
NB3 O4 O6 42.4(4) 1_555 3_565 n
NB3 O4 O6 128.0(6) 1_555 4_565 n
NB3 O4 O7 42.33(32) 1_555 1_555 n
NB3 O4 O7 148.6(6) 1_555 2_465 n
NB3 O4 O7 45.39(34) 1_555 3_465 n
NB3 O4 O7 141.6(6) 1_555 4_555 n
NB3 O4 O4 97.4(4) 4_555 2_465 n
NB3 O4 O4 91.1(4) 4_555 2_565 n
NB3 O4 O6 128.0(6) 4_555 1_565 n
NB3 O4 O6 42.4(4) 4_555 2_565 n
NB3 O4 O6 122.4(6) 4_555 3_565 n
NB3 O4 O6 45.5(4) 4_555 4_565 n
NB3 O4 O7 141.6(6) 4_555 1_555 n
NB3 O4 O7 45.39(34) 4_555 2_465 n
NB3 O4 O7 148.6(6) 4_555 3_465 n
NB3 O4 O7 42.33(32) 4_555 4_555 n
O4 O4 O4 101.9(7) 2_465 2_565 n
O4 O4 O6 93.3(4) 2_465 1_565 n
O4 O4 O6 139.72(29) 2_465 2_565 n
O4 O4 O6 139.72(29) 2_465 3_565 n
O4 O4 O6 93.3(4) 2_465 4_565 n
O4 O4 O7 93.5(5) 2_465 1_555 n
O4 O4 O7 52.09(26) 2_465 2_465 n
O4 O4 O7 52.09(26) 2_465 3_465 n
O4 O4 O7 93.5(5) 2_465 4_555 n
O4 O4 O6 135.80(32) 2_565 1_565 n
O4 O4 O6 84.5(4) 2_565 2_565 n
O4 O4 O6 84.5(4) 2_565 3_565 n
O4 O4 O6 135.80(32) 2_565 4_565 n
O4 O4 O7 50.53(31) 2_565 1_555 n
O4 O4 O7 101.5(5) 2_565 2_465 n
O4 O4 O7 101.5(5) 2_565 3_465 n
O4 O4 O7 50.53(31) 2_565 4_555 n
O6 O4 O6 109.6(5) 1_565 2_565 n
O6 O4 O6 58.72(24) 1_565 3_565 n
O6 O4 O6 83.3(6) 1_565 4_565 n
O6 O4 O7 87.71(29) 1_565 1_555 n
O6 O4 O7 120.2(6) 1_565 2_465 n
O6 O4 O7 57.2(5) 1_565 3_465 n
O6 O4 O7 169.0(6) 1_565 4_555 n
O6 O4 O6 80.1(6) 2_565 3_565 n
O6 O4 O6 58.72(24) 2_565 4_565 n
O6 O4 O7 119.3(6) 2_565 1_555 n
O6 O4 O7 87.63(28) 2_565 2_465 n
O6 O4 O7 165.8(5) 2_565 3_465 n
O6 O4 O7 60.0(4) 2_565 4_555 n
O6 O4 O6 109.6(5) 3_565 4_565 n
O6 O4 O7 60.0(4) 3_565 1_555 n
O6 O4 O7 165.8(5) 3_565 2_465 n
O6 O4 O7 87.63(28) 3_565 3_465 n
O6 O4 O7 119.3(6) 3_565 4_555 n
O6 O4 O7 169.0(6) 4_565 1_555 n
O6 O4 O7 57.2(5) 4_565 2_465 n
O6 O4 O7 120.2(6) 4_565 3_465 n
O6 O4 O7 87.71(29) 4_565 4_555 n
O7 O4 O7 133.5(5) 1_555 2_465 n
O7 O4 O7 58.70(24) 1_555 3_465 n
O7 O4 O7 100.5(6) 1_555 4_555 n
O7 O4 O7 103.5(6) 2_465 3_465 n
O7 O4 O7 58.70(24) 2_465 4_555 n
O7 O4 O7 133.5(5) 3_465 4_555 n
CS1 O5 CS1 117.35(21) 1_555 1_565 n
CS1 O5 CS1 72.0(6) 1_555 2_466 n
CS1 O5 CS1 71.2(5) 1_555 2_566 n
CS1 O5 NB3 117.2(7) 1_555 1_555 n
CS1 O5 O5 125.5(5) 1_555 3_475 n
CS1 O5 O5 124.3(5) 1_555 3_575 n
CS1 O5 O5 59.38(28) 1_555 4_556 n
CS1 O5 O6 141.9(6) 1_555 1_565 n
CS1 O5 O6 136.7(6) 1_555 3_565 n
CS1 O5 O7 78.9(5) 1_555 1_555 n
CS1 O5 O7 86.6(5) 1_555 3_465 n
CS1 O5 CS1 77.7(6) 1_565 2_466 n
CS1 O5 CS1 76.8(6) 1_565 2_566 n
CS1 O5 NB3 125.4(7) 1_565 1_555 n
CS1 O5 O5 56.3(5) 1_565 3_475 n
CS1 O5 O5 55.0(5) 1_565 3_575 n
CS1 O5 O5 58.00(30) 1_565 4_556 n
CS1 O5 O6 91.3(5) 1_565 1_565 n
CS1 O5 O6 93.9(5) 1_565 3_565 n
CS1 O5 O7 150.8(6) 1_565 1_555 n
CS1 O5 O7 139.2(6) 1_565 3_465 n
CS1 O5 CS1 117.56(22) 2_466 2_566 n
CS1 O5 NB3 121.7(7) 2_466 1_555 n
CS1 O5 O5 53.5(4) 2_466 3_475 n
CS1 O5 O5 132.6(6) 2_466 3_575 n
CS1 O5 O5 58.68(25) 2_466 4_556 n
CS1 O5 O6 92.0(5) 2_466 1_565 n
CS1 O5 O6 148.3(6) 2_466 3_565 n
CS1 O5 O7 131.5(6) 2_466 1_555 n
CS1 O5 O7 79.6(5) 2_466 3_465 n
CS1 O5 NB3 119.7(7) 2_566 1_555 n
CS1 O5 O5 132.9(5) 2_566 3_475 n
CS1 O5 O5 53.1(4) 2_566 3_575 n
CS1 O5 O5 59.36(27) 2_566 4_556 n
CS1 O5 O6 144.0(6) 2_566 1_565 n
CS1 O5 O6 89.4(5) 2_566 3_565 n
CS1 O5 O7 87.1(5) 2_566 1_555 n
CS1 O5 O7 144.0(6) 2_566 3_465 n
NB3 O5 O5 92.8(5) 1_555 3_475 n
NB3 O5 O5 91.8(5) 1_555 3_575 n
NB3 O5 O5 176.5(6) 1_555 4_556 n
NB3 O5 O6 43.2(5) 1_555 1_565 n
NB3 O5 O6 41.2(5) 1_555 3_565 n
NB3 O5 O7 44.6(5) 1_555 1_555 n
NB3 O5 O7 46.9(5) 1_555 3_465 n
O5 O5 O5 96.6(6) 3_475 3_575 n
O5 O5 O5 90.0 3_475 4_556 n
O5 O5 O6 49.84(32) 3_475 1_565 n
O5 O5 O6 96.3(5) 3_475 3_565 n
O5 O5 O7 135.86(29) 3_475 1_555 n
O5 O5 O7 83.01(26) 3_475 3_465 n
O5 O5 O5 90.0 3_575 4_556 n
O5 O5 O6 92.2(5) 3_575 1_565 n
O5 O5 O6 50.53(34) 3_575 3_565 n
O5 O5 O7 95.77(29) 3_575 1_555 n
O5 O5 O7 138.34(30) 3_575 3_465 n
O5 O5 O6 139.77(31) 4_556 1_565 n
O5 O5 O6 140.45(35) 4_556 3_565 n
O5 O5 O7 132.19(30) 4_556 1_555 n
O5 O5 O7 131.59(29) 4_556 3_465 n
O6 O5 O6 57.26(26) 1_565 3_565 n
O6 O5 O7 87.5(4) 1_565 1_555 n
O6 O5 O7 56.0(4) 1_565 3_465 n
O6 O5 O7 61.3(4) 3_565 1_555 n
O6 O5 O7 88.0(4) 3_565 3_465 n
O7 O5 O7 60.37(30) 1_555 3_465 n
BI2 O6 BI2 95.1(4) 1_555 2_455 n
BI2 O6 NB3 97.3(7) 1_555 1_545 n
BI2 O6 NB3 106.7(6) 1_555 3_465 n
BI2 O6 O4 68.1(4) 1_555 1_545 n
BI2 O6 O4 69.3(5) 1_555 2_465 n
BI2 O6 O5 116.8(6) 1_555 1_545 n
BI2 O6 O5 126.4(6) 1_555 3_465 n
BI2 O6 O6 128.0(5) 1_555 3_455 n
BI2 O6 O6 56.7(4) 1_555 3_555 n
BI2 O6 O6 49.84(25) 1_555 4_555 n
BI2 O6 O7 101.9(5) 1_555 1_455 n
BI2 O6 O7 94.2(5) 1_555 1_545 n
BI2 O6 O7 46.35(31) 1_555 1_555 n
BI2 O6 O7 129.6(6) 1_555 3_455 n
BI2 O6 O7 69.9(5) 1_555 3_465 n
BI2 O6 NB3 91.9(5) 2_455 1_545 n
BI2 O6 NB3 105.7(7) 2_455 3_465 n
BI2 O6 O4 49.2(4) 2_455 1_545 n
BI2 O6 O4 69.3(4) 2_455 2_465 n
BI2 O6 O5 116.2(6) 2_455 1_545 n
BI2 O6 O5 124.4(7) 2_455 3_465 n
BI2 O6 O6 63.4(5) 2_455 3_455 n
BI2 O6 O6 111.5(6) 2_455 3_555 n
BI2 O6 O6 46.37(33) 2_455 4_555 n
BI2 O6 O7 96.8(5) 2_455 1_455 n
BI2 O6 O7 82.0(4) 2_455 1_545 n
BI2 O6 O7 141.2(5) 2_455 1_555 n
BI2 O6 O7 57.4(4) 2_455 3_455 n
BI2 O6 O7 129.4(6) 2_455 3_465 n
NB3 O6 NB3 148.4(7) 1_545 3_465 n
NB3 O6 O4 57.5(4) 1_545 1_545 n
NB3 O6 O4 155.1(5) 1_545 2_465 n
NB3 O6 O5 34.56(34) 1_545 1_545 n
NB3 O6 O5 113.9(5) 1_545 3_465 n
NB3 O6 O6 127.9(9) 1_545 3_455 n
NB3 O6 O6 44.8(5) 1_545 3_555 n
NB3 O6 O6 105.24(33) 1_545 4_555 n
NB3 O6 O7 158.0(6) 1_545 1_455 n
NB3 O6 O7 10.70(24) 1_545 1_545 n
NB3 O6 O7 89.7(6) 1_545 1_555 n
NB3 O6 O7 49.2(5) 1_545 3_455 n
NB3 O6 O7 136.6(6) 1_545 3_465 n
NB3 O6 O4 151.4(6) 3_465 1_545 n
NB3 O6 O4 56.0(4) 3_465 2_465 n
NB3 O6 O5 114.3(5) 3_465 1_545 n
NB3 O6 O5 34.66(31) 3_465 3_465 n
NB3 O6 O6 47.2(5) 3_465 3_455 n
NB3 O6 O6 139.9(8) 3_465 3_555 n
NB3 O6 O6 105.87(35) 3_465 4_555 n
NB3 O6 O7 10.82(26) 3_465 1_455 n
NB3 O6 O7 156.8(6) 3_465 1_545 n
NB3 O6 O7 92.2(5) 3_465 1_555 n
NB3 O6 O7 120.4(7) 3_465 3_455 n
NB3 O6 O7 42.8(4) 3_465 3_465 n
O4 O6 O4 97.6(4) 1_545 2_465 n
O4 O6 O5 91.9(5) 1_545 1_545 n
O4 O6 O5 165.3(6) 1_545 3_465 n
O4 O6 O6 112.4(6) 1_545 3_455 n
O4 O6 O6 62.3(5) 1_545 3_555 n
O4 O6 O6 48.35(32) 1_545 4_555 n
O4 O6 O7 140.7(5) 1_545 1_455 n
O4 O6 O7 47.19(34) 1_545 1_545 n
O4 O6 O7 101.6(5) 1_545 1_555 n
O4 O6 O7 62.1(5) 1_545 3_455 n
O4 O6 O7 137.3(6) 1_545 3_465 n
O4 O6 O5 170.2(5) 2_465 1_545 n
O4 O6 O5 90.6(5) 2_465 3_465 n
O4 O6 O6 59.0(5) 2_465 3_455 n
O4 O6 O6 125.9(6) 2_465 3_555 n
O4 O6 O6 49.96(28) 2_465 4_555 n
O4 O6 O7 45.61(31) 2_465 1_455 n
O4 O6 O7 144.8(4) 2_465 1_545 n
O4 O6 O7 94.9(5) 2_465 1_555 n
O4 O6 O7 123.3(5) 2_465 3_455 n
O4 O6 O7 60.1(4) 2_465 3_465 n
O5 O6 O5 79.6(4) 1_545 3_465 n
O5 O6 O6 115.2(5) 1_545 3_455 n
O5 O6 O6 60.8(4) 1_545 3_555 n
O5 O6 O6 139.77(31) 1_545 4_555 n
O5 O6 O7 124.6(4) 1_545 1_455 n
O5 O6 O7 44.69(35) 1_545 1_545 n
O5 O6 O7 85.2(4) 1_545 1_555 n
O5 O6 O7 59.8(5) 1_545 3_455 n
O5 O6 O7 113.6(4) 1_545 3_465 n
O5 O6 O6 61.9(4) 3_465 3_455 n
O5 O6 O6 121.6(4) 3_465 3_555 n
O5 O6 O6 140.45(35) 3_465 4_555 n
O5 O6 O7 45.1(4) 3_465 1_455 n
O5 O6 O7 123.2(4) 3_465 1_545 n
O5 O6 O7 89.7(4) 3_465 1_555 n
O5 O6 O7 103.3(5) 3_465 3_455 n
O5 O6 O7 57.3(4) 3_465 3_465 n
O6 O6 O6 172.2(11) 3_455 3_555 n
O6 O6 O6 90.0 3_455 4_555 n
O6 O6 O7 42.8(5) 3_455 1_455 n
O6 O6 O7 125.2(6) 3_455 1_545 n
O6 O6 O7 138.7(7) 3_455 1_555 n
O6 O6 O7 79.8(6) 3_455 3_455 n
O6 O6 O7 87.9(6) 3_455 3_465 n
O6 O6 O6 90.0 3_555 4_555 n
O6 O6 O7 144.8(6) 3_555 1_455 n
O6 O6 O7 47.1(5) 3_555 1_545 n
O6 O6 O7 48.9(5) 3_555 1_555 n
O6 O6 O7 92.5(7) 3_555 3_455 n
O6 O6 O7 99.7(6) 3_555 3_465 n
O6 O6 O7 95.33(22) 4_555 1_455 n
O6 O6 O7 95.35(23) 4_555 1_545 n
O6 O6 O7 96.00(26) 4_555 1_555 n
O6 O6 O7 97.84(32) 4_555 3_455 n
O6 O6 O7 97.31(31) 4_555 3_465 n
O7 O6 O7 163.9(5) 1_455 1_545 n
O7 O6 O7 95.92(32) 1_455 1_555 n
O7 O6 O7 121.0(5) 1_455 3_455 n
O7 O6 O7 45.12(25) 1_455 3_465 n
O7 O6 O7 94.9(4) 1_545 1_555 n
O7 O6 O7 45.38(23) 1_545 3_455 n
O7 O6 O7 144.4(5) 1_545 3_465 n
O7 O6 O7 138.9(6) 1_555 3_455 n
O7 O6 O7 50.82(20) 1_555 3_465 n
O7 O6 O7 160.5(7) 3_455 3_465 n
CS1 O7 BI2 125.5(5) 1_555 1_555 n
CS1 O7 BI2 155.8(5) 1_555 2_565 n
CS1 O7 NB3 89.6(5) 1_555 1_555 n
CS1 O7 NB3 89.0(5) 1_555 3_565 n
CS1 O7 O4 134.9(5) 1_555 1_555 n
CS1 O7 O4 140.5(6) 1_555 2_565 n
CS1 O7 O5 56.4(5) 1_555 1_555 n
CS1 O7 O5 54.9(5) 1_555 3_565 n
CS1 O7 O6 72.0(4) 1_555 1_555 n
CS1 O7 O6 97.3(5) 1_555 1_565 n
CS1 O7 O6 97.3(5) 1_555 1_655 n
CS1 O7 O6 82.6(5) 1_555 3_555 n
CS1 O7 O6 115.5(6) 1_555 3_565 n
CS1 O7 O7 75.9(4) 1_555 3_465 n
CS1 O7 O7 108.9(4) 1_555 3_565 n
BI2 O7 BI2 77.4(4) 1_555 2_565 n
BI2 O7 NB3 103.1(5) 1_555 1_555 n
BI2 O7 NB3 94.7(5) 1_555 3_565 n
BI2 O7 O4 52.0(4) 1_555 1_555 n
BI2 O7 O4 49.7(4) 1_555 2_565 n
BI2 O7 O5 134.3(5) 1_555 1_555 n
BI2 O7 O5 124.2(6) 1_555 3_565 n
BI2 O7 O6 53.71(33) 1_555 1_555 n
BI2 O7 O6 92.1(4) 1_555 1_565 n
BI2 O7 O6 84.8(4) 1_555 1_655 n
BI2 O7 O6 61.3(4) 1_555 3_555 n
BI2 O7 O6 108.7(5) 1_555 3_565 n
BI2 O7 O7 75.43(32) 1_555 3_465 n
BI2 O7 O7 111.3(4) 1_555 3_565 n
BI2 O7 NB3 92.7(4) 2_565 1_555 n
BI2 O7 NB3 80.3(4) 2_565 3_565 n
BI2 O7 O4 63.5(4) 2_565 1_555 n
BI2 O7 O4 45.6(4) 2_565 2_565 n
BI2 O7 O5 115.7(5) 2_565 1_555 n
BI2 O7 O5 107.6(4) 2_565 3_565 n
BI2 O7 O6 131.0(4) 2_565 1_555 n
BI2 O7 O6 88.9(4) 2_565 1_565 n
BI2 O7 O6 75.03(33) 2_565 1_655 n
BI2 O7 O6 105.6(5) 2_565 3_555 n
BI2 O7 O6 54.9(4) 2_565 3_565 n
BI2 O7 O7 122.2(4) 2_565 3_465 n
BI2 O7 O7 49.24(25) 2_565 3_565 n
NB3 O7 NB3 159.1(6) 1_555 3_565 n
NB3 O7 O4 55.8(4) 1_555 1_555 n
NB3 O7 O4 129.5(5) 1_555 2_565 n
NB3 O7 O5 37.25(30) 1_555 1_555 n
NB3 O7 O5 131.2(5) 1_555 3_565 n
NB3 O7 O6 100.1(5) 1_555 1_555 n
NB3 O7 O6 11.12(24) 1_555 1_565 n
NB3 O7 O6 163.8(4) 1_555 1_655 n
NB3 O7 O6 151.4(5) 1_555 3_555 n
NB3 O7 O6 42.7(5) 1_555 3_565 n
NB3 O7 O7 47.2(5) 1_555 3_465 n
NB3 O7 O7 117.0(7) 1_555 3_565 n
NB3 O7 O4 133.9(5) 3_565 1_555 n
NB3 O7 O4 56.6(4) 3_565 2_565 n
NB3 O7 O5 129.8(5) 3_565 1_555 n
NB3 O7 O5 36.92(27) 3_565 3_565 n
NB3 O7 O6 99.3(5) 3_565 1_555 n
NB3 O7 O6 165.7(5) 3_565 1_565 n
NB3 O7 O6 10.32(23) 3_565 1_655 n
NB3 O7 O6 48.8(5) 3_565 3_555 n
NB3 O7 O6 120.8(5) 3_565 3_565 n
NB3 O7 O7 151.2(7) 3_565 3_465 n
NB3 O7 O7 44.51(35) 3_565 3_565 n
O4 O7 O4 77.38(34) 1_555 2_565 n
O4 O7 O5 92.9(4) 1_555 1_555 n
O4 O7 O5 170.2(5) 1_555 3_565 n
O4 O7 O6 85.6(4) 1_555 1_555 n
O4 O7 O6 45.09(31) 1_555 1_565 n
O4 O7 O6 124.1(4) 1_555 1_655 n
O4 O7 O6 113.2(5) 1_555 3_555 n
O4 O7 O6 59.9(4) 1_555 3_565 n
O4 O7 O7 59.5(4) 1_555 3_465 n
O4 O7 O7 112.4(5) 1_555 3_565 n
O4 O7 O5 161.2(5) 2_565 1_555 n
O4 O7 O5 93.5(4) 2_565 3_565 n
O4 O7 O6 93.2(5) 2_565 1_555 n
O4 O7 O6 120.7(4) 2_565 1_565 n
O4 O7 O6 46.76(30) 2_565 1_655 n
O4 O7 O6 60.7(5) 2_565 3_555 n
O4 O7 O6 99.9(4) 2_565 3_565 n
O4 O7 O7 124.3(4) 2_565 3_465 n
O4 O7 O7 61.76(34) 2_565 3_565 n
O5 O7 O5 94.8(5) 1_555 3_565 n
O5 O7 O6 102.1(4) 1_555 1_555 n
O5 O7 O6 47.79(32) 1_555 1_565 n
O5 O7 O6 140.0(4) 1_555 1_655 n
O5 O7 O6 138.0(5) 1_555 3_555 n
O5 O7 O6 61.4(5) 1_555 3_565 n
O5 O7 O7 60.4(4) 1_555 3_465 n
O5 O7 O7 108.9(5) 1_555 3_565 n
O5 O7 O6 98.7(4) 3_565 1_555 n
O5 O7 O6 142.3(4) 3_565 1_565 n
O5 O7 O6 46.91(29) 3_565 1_655 n
O5 O7 O6 64.1(4) 3_565 3_555 n
O5 O7 O6 119.2(5) 3_565 3_565 n
O5 O7 O7 129.9(4) 3_565 3_465 n
O5 O7 O7 59.2(4) 3_565 3_565 n
O6 O7 O6 94.9(4) 1_555 1_565 n
O6 O7 O6 95.92(32) 1_555 1_655 n
O6 O7 O6 51.24(20) 1_555 3_555 n
O6 O7 O6 138.6(5) 1_555 3_565 n
O6 O7 O7 52.9(4) 1_555 3_465 n
O6 O7 O7 142.7(6) 1_555 3_565 n
O6 O7 O6 163.9(5) 1_565 1_655 n
O6 O7 O6 144.7(5) 1_565 3_555 n
O6 O7 O6 44.95(20) 1_565 3_565 n
O6 O7 O7 43.1(4) 1_565 3_465 n
O6 O7 O7 121.2(5) 1_565 3_565 n
O6 O7 O6 44.68(28) 1_655 3_555 n
O6 O7 O6 121.5(5) 1_655 3_565 n
O6 O7 O7 148.8(5) 1_655 3_465 n
O6 O7 O7 46.8(4) 1_655 3_565 n
O6 O7 O6 160.5(7) 3_555 3_565 n
O6 O7 O7 104.2(6) 3_555 3_465 n
O6 O7 O7 91.5(5) 3_555 3_565 n
O6 O7 O7 88.0(6) 3_565 3_465 n
O6 O7 O7 76.2(5) 3_565 3_565 n
O7 O7 O7 164.2(9) 3_465 3_565 n

loop_
_geom_bond_atom_site_label_1
_geom_bond_atom_site_label_2
_geom_bond_distance
_geom_bond_site_symmetry_2
_geom_bond_publ_flag
CS1 CS1 3.996(35) 2_456 n
CS1 CS1 3.820(33) 2_466 n
CS1 CS1 3.996(35) 2_556 n
CS1 CS1 3.820(33) 2_566 n
CS1 O5 3.153(25) 1_545 n
CS1 O5 3.281(25) 1_555 n
CS1 O5 3.279(22) 2_466 n
CS1 O5 3.215(23) 2_566 n
CS1 O5 3.279(22) 3_465 n
CS1 O5 3.215(23) 3_565 n
CS1 O5 3.153(25) 4_546 n
CS1 O5 3.281(25) 4_556 n
CS1 O7 3.867(13) 1_555 n
CS1 O7 3.867(13) 4_556 n
BI2 BI2 3.718(18) 2_465 n
BI2 BI2 3.718(18) 2_565 n
BI2 NB3 3.735(13) 1_545 n
BI2 NB3 3.582(13) 1_555 n
BI2 NB3 3.920(9) 2_465 n
BI2 NB3 3.430(7) 2_565 n
BI2 NB3 3.920(9) 3_465 n
BI2 NB3 3.430(7) 3_565 n
BI2 NB3 3.735(13) 4_545 n
BI2 NB3 3.582(13) 4_555 n
BI2 O4 3.173(18) 1_545 n
BI2 O4 2.414(19) 1_555 n
BI2 O4 3.274(18) 2_465 n
BI2 O4 2.284(18) 2_565 n
BI2 O6 2.876(16) 1_555 n
BI2 O6 2.688(14) 2_555 n
BI2 O6 2.688(14) 3_555 n
BI2 O6 2.876(16) 4_555 n
BI2 O7 2.582(11) 1_555 n
BI2 O7 3.299(13) 2_465 n
BI2 O7 3.299(13) 3_465 n
BI2 O7 2.582(11) 4_555 n
NB3 BI2 3.582(13) 1_555 n
NB3 BI2 3.735(13) 1_565 n
NB3 BI2 3.430(7) 2_465 n
NB3 BI2 3.920(9) 2_565 n
NB3 NB3 3.958(12) 3_465 n
NB3 NB3 3.856(11) 3_475 n
NB3 NB3 3.958(12) 3_565 n
NB3 NB3 3.856(11) 3_575 n
NB3 O4 2.415(5) 1_555 n
NB3 O5 1.695(7) 1_555 n
NB3 O6 2.043(18) 1_565 n
NB3 O6 1.964(18) 3_565 n
NB3 O7 1.966(13) 1_555 n
NB3 O7 2.058(14) 3_465 n
O4 BI2 2.414(19) 1_555 n
O4 BI2 3.173(18) 1_565 n
O4 BI2 2.284(18) 2_465 n
O4 BI2 3.274(18) 2_565 n
O4 NB3 2.415(5) 1_555 n
O4 NB3 2.415(5) 4_555 n
O4 O4 3.575(18) 2_465 n
O4 O4 3.575(18) 2_565 n
O4 O6 2.791(17) 1_565 n
O4 O6 2.883(16) 2_565 n
O4 O6 2.883(16) 3_565 n
O4 O6 2.791(17) 4_565 n
O4 O7 2.891(14) 1_555 n
O4 O7 2.828(14) 2_465 n
O4 O7 2.828(14) 3_465 n
O4 O7 2.891(14) 4_555 n
O5 CS1 3.281(25) 1_555 n
O5 CS1 3.153(25) 1_565 n
O5 CS1 3.215(23) 2_466 n
O5 CS1 3.279(22) 2_566 n
O5 NB3 1.695(7) 1_555 n
O5 O5 3.719(18) 3_475 n
O5 O5 3.719(18) 3_575 n
O5 O5 3.342(14) 4_556 n
O5 O6 2.919(17) 1_565 n
O5 O6 2.890(16) 3_565 n
O5 O7 2.771(16) 1_555 n
O5 O7 2.804(15) 3_465 n
O6 BI2 2.876(16) 1_555 n
O6 BI2 2.688(14) 2_455 n
O6 NB3 2.043(18) 1_545 n
O6 NB3 1.964(18) 3_465 n
O6 O4 2.791(17) 1_545 n
O6 O4 2.883(16) 2_465 n
O6 O5 2.919(17) 1_545 n
O6 O5 2.890(16) 3_465 n
O6 O6 2.7833(18) 3_455 n
O6 O6 2.7833(18) 3_555 n
O6 O6 3.710(19) 4_555 n
O6 O7 3.954(17) 1_455 n
O6 O7 3.937(16) 1_545 n
O6 O7 3.513(14) 1_555 n
O6 O7 2.691(20) 3_455 n
O6 O7 2.886(20) 3_465 n
O7 CS1 3.867(13) 1_555 n
O7 BI2 2.582(11) 1_555 n
O7 BI2 3.299(13) 2_565 n
O7 NB3 1.966(13) 1_555 n
O7 NB3 2.058(14) 3_565 n
O7 O4 2.891(14) 1_555 n
O7 O4 2.828(14) 2_565 n
O7 O5 2.771(16) 1_555 n
O7 O5 2.804(15) 3_565 n
O7 O6 3.513(14) 1_555 n
O7 O6 3.937(16) 1_565 n
O7 O6 3.954(17) 1_655 n
O7 O6 2.691(20) 3_555 n
O7 O6 2.886(20) 3_565 n
O7 O7 2.8036(30) 3_465 n
O7 O7 2.8036(30) 3_565 n
